data_1507775
loop_
_publ_author_name
'Leclaire, A'
'Raveau, B'

_publ_section_title
;
 A Mo(III) lead phosphate with an intersecting tunnel structure:
 Pb2Mo(P2O7)(PO4)
;
_journal_name_full
;
Materials Research Bulletin
;
_journal_page_first 967
_journal_page_last 972
_journal_paper_doi 10.1016/j.materresbull.2006.02.006
_journal_volume 41
_journal_year 2006
_chemical_formula_sum 'Mo O11 P3 Pb2'
_space_group_IT_number 14
_symmetry_cell_setting monoclinic
_symmetry_space_group_name_Hall '-P 2yn'
_symmetry_space_group_name_H-M 'P 1 21/n 1'
_cell_angle_alpha 90.00000
_cell_angle_beta 99.382(2)
_cell_angle_gamma 90.00000
_cell_formula_units_Z 4
_cell_length_a 6.5454(3)
_cell_length_b 7.0643(3)
_cell_length_c 19.9697(5)
_cell_measurement_temperature 294
_cell_volume 911.02(6)
_diffrn_ambient_temperature 294
_cod_data_source_file Pb2MoP3O11.cif
_cod_data_source_block Pb2MoP3O11
_cod_original_sg_symbol_H-M 'P 21/n'
_cod_database_code 1507775

loop_
_symmetry_equiv_pos_as_xyz
x,y,z
-x+1/2,y+1/2,-z+1/2
-x,-y,-z
x+1/2,-y+1/2,z+1/2

loop_
_atom_site_label
_atom_site_fract_x
_atom_site_fract_y
_atom_site_fract_z
_atom_site_U_iso_or_equiv
Pb1 0.10254(3) 0.12300(3) 0.424949(8) 0.01414(4)
Pb2 0.10156(3) 0.51771(3) 0.77259(1) 0.01853(5)
Mo1 0.17183(4) 0.13072(5) 0.12262(2) 0.00566(7)
P1 0.0911(1) 0.9683(2) 0.27314(5) 0.0066(2)
P2 0.1392(1) 0.1939(2) 0.95506(5) 0.0068(2)
P3 0.3432(1) -0.1427(2) 0.91114(5) 0.0066(2)
O1 0.2534(5) 0.3974(5) 0.1643(1) 0.0101(7)
O2 0.0746(4) -0.1291(5) 0.0801(1) 0.0113(8)
O3 0.2266(4) 0.0176(5) 0.2198(2) 0.0120(8)
O4 0.1299(5) 0.2623(5) 0.0263(1) 0.0111(8)
O5 -0.1394(4) 0.1781(5) 0.1375(2) 0.0103(7)
O6 0.4923(4) 0.0516(5) 0.1253(2) 0.0107(8)
O7 -0.0163(5) 1.1433(5) 0.2972(2) 0.0131(8)
O8 -0.0732(5) 0.8209(5) 0.2474(2) 0.0135(8)
O9 0.2360(5) 0.3312(5) 0.9122(2) 0.0138(8)
O10 0.4258(5) -0.3142(5) 0.9510(2) 0.0117(8)
O11 0.2857(4) 0.0080(5) 0.9653(2) 0.0102(7)
